data_4316404
loop_
_publ_author_name
'Hua He'
'Ryan Stearrett'
'Edmund R. Nowak'
'Svilen Bobev'

_publ_section_title
;
 BaGa2Pn2 (Pn= P, As): New Semiconducting Phosphides and Arsenides with
 Layered Structures
;
_journal_name_full 'Inorganic Chemistry'
_journal_page_first 7935
_journal_page_last 7940
_journal_paper_doi 10.1021/ic100940b
_journal_volume 49
_journal_year 2010
_chemical_formula_moiety 'Ga2 P2, Ba'
_chemical_formula_sum 'Ba Ga2 P2'
_chemical_formula_weight 338.72
_chemical_name_systematic
; 
 ? 
;
_space_group_IT_number 14
_symmetry_cell_setting monoclinic
_symmetry_space_group_name_Hall '-P 2ybc'
_symmetry_space_group_name_H-M 'P 1 21/c 1'
_atom_sites_solution_primary direct
_atom_sites_solution_secondary difmap
_audit_creation_method SHELXL-97
_cell_angle_alpha 90.00
_cell_angle_beta 115.373(2)
_cell_angle_gamma 90.00
_cell_formula_units_Z 4
_cell_length_a 7.3363(13)
_cell_length_b 9.6648(17)
_cell_length_c 7.4261(13)
_cell_measurement_reflns_used 1197
_cell_measurement_temperature 200(2)
_cell_measurement_theta_max 28.48
_cell_measurement_theta_min 3.07
_cell_volume 475.75(15)
_computing_cell_refinement 'Bruker SMART'
_computing_data_collection 'Bruker SMART'
_computing_data_reduction 'Bruker SAINT'
_computing_molecular_graphics 'Bruker SHELXTL'
_computing_publication_material 'Bruker SHELXTL'
_computing_structure_refinement 'SHELXL-97 (Sheldrick, 1997)'
_computing_structure_solution 'SHELXS-97 (Sheldrick, 1990)'
_diffrn_ambient_temperature 200(2)
_diffrn_measured_fraction_theta_full 0.998
_diffrn_measured_fraction_theta_max 0.998
_diffrn_measurement_device_type 'CCD area detector'
_diffrn_measurement_method 'phi and omega scans'
_diffrn_radiation_monochromator graphite
_diffrn_radiation_source 'fine-focus sealed tube'
_diffrn_radiation_type MoK\a
_diffrn_radiation_wavelength 0.71073
_diffrn_reflns_av_R_equivalents 0.0342
_diffrn_reflns_av_sigmaI/netI 0.0241
_diffrn_reflns_limit_h_max 9
_diffrn_reflns_limit_h_min -9
_diffrn_reflns_limit_k_max 12
_diffrn_reflns_limit_k_min -12
_diffrn_reflns_limit_l_max 9
_diffrn_reflns_limit_l_min -9
_diffrn_reflns_number 6432
_diffrn_reflns_theta_full 28.48
_diffrn_reflns_theta_max 28.48
_diffrn_reflns_theta_min 3.07
_exptl_absorpt_coefficient_mu 19.901
_exptl_absorpt_correction_T_max 0.658
_exptl_absorpt_correction_T_min 0.543
_exptl_absorpt_correction_type multi-scan
_exptl_absorpt_process_details
; 
SADABS (Sheldrick, 2003) 
;
_exptl_crystal_colour black
_exptl_crystal_density_diffrn 4.729
_exptl_crystal_density_method 'not measured'
_exptl_crystal_description bar
_exptl_crystal_F_000 592
_exptl_crystal_size_max 0.038
_exptl_crystal_size_mid 0.026
_exptl_crystal_size_min 0.021
_refine_diff_density_max 1.150
_refine_diff_density_min -0.604
_refine_diff_density_rms 0.176
_refine_ls_extinction_method none
_refine_ls_goodness_of_fit_ref 1.016
_refine_ls_matrix_type full
_refine_ls_number_parameters 46
_refine_ls_number_reflns 1197
_refine_ls_number_restraints 0
_refine_ls_restrained_S_all 1.016
_refine_ls_R_factor_all 0.0234
_refine_ls_R_factor_gt 0.0188
_refine_ls_shift/su_max 0.001
_refine_ls_shift/su_mean 0.000
_refine_ls_structure_factor_coef Fsqd
_refine_ls_weighting_details 'calc w=1/[\s^2^(Fo^2^)+(0.0189P)^2^+0.0000P] where P=(Fo^2^+2Fc^2^)/3'
_refine_ls_weighting_scheme calc
_refine_ls_wR_factor_gt 0.0386
_refine_ls_wR_factor_ref 0.0397
_reflns_number_gt 1080
_reflns_number_total 1197
_reflns_threshold_expression >2sigma(I)
_cod_data_source_file ic100940b_si_002_1.cif
_cod_data_source_block I
_cod_original_sg_symbol_H-M 'P 21/c'
_cod_database_code 4316404

loop_
_symmetry_equiv_pos_as_xyz
'x, y, z'
'-x, y+1/2, -z+1/2'
'-x, -y, -z'
'x, -y-1/2, z-1/2'

loop_
_atom_site_label
_atom_site_type_symbol
_atom_site_fract_x
_atom_site_fract_y
_atom_site_fract_z
_atom_site_U_iso_or_equiv
_atom_site_adp_type
_atom_site_occupancy
_atom_site_symmetry_multiplicity
_atom_site_calc_flag
_atom_site_refinement_flags
_atom_site_disorder_assembly
_atom_site_disorder_group
Ba1 Ba 0.41793(3) 0.39896(2) 0.22493(3) 0.01181(7) Uani 1 1 d . . .
Ga1 Ga 0.06058(6) 0.71153(4) 0.12614(6) 0.01017(10) Uani 1 1 d . . .
Ga2 Ga 0.06032(6) 0.01243(4) 0.23816(6) 0.01028(10) Uani 1 1 d . . .
P1 P 0.20619(14) 0.11327(10) 0.03177(14) 0.01028(19) Uani 1 1 d . . .
P2 P 0.73655(15) 0.32124(10) 0.05400(14) 0.01031(19) Uani 1 1 d . . .

loop_
_atom_site_aniso_label
_atom_site_aniso_U_11
_atom_site_aniso_U_22
_atom_site_aniso_U_33
_atom_site_aniso_U_23
_atom_site_aniso_U_13
_atom_site_aniso_U_12
Ba1 0.01317(12) 0.01145(12) 0.01150(12) -0.00020(8) 0.00594(9) -0.00062(8)
Ga1 0.0119(2) 0.0092(2) 0.0102(2) 0.00016(15) 0.00549(16) -0.00016(15)
Ga2 0.0121(2) 0.0091(2) 0.0104(2) -0.00007(15) 0.00561(16) -0.00001(15)
P1 0.0105(4) 0.0103(4) 0.0100(5) 0.0001(3) 0.0043(4) 0.0001(3)
P2 0.0123(4) 0.0103(4) 0.0091(4) -0.0004(3) 0.0052(4) -0.0002(4)

loop_
_atom_type_symbol
_atom_type_description
_atom_type_scat_dispersion_real
_atom_type_scat_dispersion_imag
_atom_type_scat_source
P P 0.1023 0.0942 'International Tables Vol C Tables 4.2.6.8 and 6.1.1.4'
Ga Ga 0.2307 1.6083 'International Tables Vol C Tables 4.2.6.8 and 6.1.1.4'
Ba Ba -0.3244 2.2819 'International Tables Vol C Tables 4.2.6.8 and 6.1.1.4'

loop_
_geom_angle_atom_site_label_1
_geom_angle_atom_site_label_2
_geom_angle_atom_site_label_3
_geom_angle
_geom_angle_site_symmetry_1
_geom_angle_site_symmetry_3
_geom_angle_publ_flag
P2 Ba1 P1 85.18(3) . . ?
P2 Ba1 P1 156.65(2) . 4_566 ?
P1 Ba1 P1 89.82(2) . 4_566 ?
P2 Ba1 P2 93.23(3) . 3_665 ?
P1 Ba1 P2 117.20(3) . 3_665 ?
P1 Ba1 P2 109.26(3) 4_566 3_665 ?
P2 Ba1 P1 77.46(3) . 2_655 ?
P1 Ba1 P1 157.04(2) . 2_655 ?
P1 Ba1 P1 100.17(2) 4_566 2_655 ?
P2 Ba1 P1 79.10(3) 3_665 2_655 ?
P2 Ba1 P2 74.80(2) . 4_566 ?
P1 Ba1 P2 80.22(3) . 4_566 ?
P1 Ba1 P2 81.88(3) 4_566 4_566 ?
P2 Ba1 P2 158.442(18) 3_665 4_566 ?
P1 Ba1 P2 80.80(3) 2_655 4_566 ?
P2 Ba1 Ga1 107.56(2) . 3_565 ?
P1 Ba1 Ga1 42.824(18) . 3_565 ?
P1 Ba1 Ga1 83.35(2) 4_566 3_565 ?
P2 Ba1 Ga1 79.54(2) 3_665 3_565 ?
P1 Ba1 Ga1 158.303(19) 2_655 3_565 ?
P2 Ba1 Ga1 120.88(2) 4_566 3_565 ?
P2 Ba1 Ga2 89.97(2) . 4_565 ?
P1 Ba1 Ga2 75.26(2) . 4_565 ?
P1 Ba1 Ga2 110.80(2) 4_566 4_565 ?
P2 Ba1 Ga2 41.937(18) 3_665 4_565 ?
P1 Ba1 Ga2 119.12(2) 2_655 4_565 ?
P2 Ba1 Ga2 152.120(19) 4_566 4_565 ?
Ga1 Ba1 Ga2 41.504(11) 3_565 4_565 ?
P2 Ba1 Ga2 162.54(2) . 2 ?
P1 Ba1 Ga2 89.74(2) . 2 ?
P1 Ba1 Ga2 39.554(18) 4_566 2 ?
P2 Ba1 Ga2 74.275(19) 3_665 2 ?
P1 Ba1 Ga2 111.13(2) 2_655 2 ?
P2 Ba1 Ga2 120.79(2) 4_566 2 ?
Ga1 Ba1 Ga2 58.829(15) 3_565 2 ?
Ga2 Ba1 Ga2 72.581(16) 4_565 2 ?
P2 Ba1 Ga1 131.49(2) . . ?
P1 Ba1 Ga1 115.58(2) . . ?
P1 Ba1 Ga1 70.928(19) 4_566 . ?
P2 Ba1 Ga1 38.369(19) 3_665 . ?
P1 Ba1 Ga1 87.30(2) 2_655 . ?
P2 Ba1 Ga1 147.854(19) 4_566 . ?
Ga1 Ba1 Ga1 73.518(15) 3_565 . ?
Ga2 Ba1 Ga1 58.068(11) 4_565 . ?
Ga2 Ba1 Ga1 38.179(10) 2 . ?
P2 Ba1 Ga2 39.23(2) . 2_655 ?
P1 Ba1 Ga2 123.519(19) . 2_655 ?
P1 Ba1 Ga2 135.377(19) 4_566 2_655 ?
P2 Ba1 Ga2 82.86(2) 3_665 2_655 ?
P1 Ba1 Ga2 38.337(19) 2_655 2_655 ?
P2 Ba1 Ga2 76.55(2) 4_566 2_655 ?
Ga1 Ba1 Ga2 141.118(14) 3_565 2_655 ?
Ga2 Ba1 Ga2 106.306(13) 4_565 2_655 ?
Ga2 Ba1 Ga2 145.916(15) 2 2_655 ?
Ga1 Ba1 Ga2 111.209(15) . 2_655 ?
P2 Ba1 Ba1 122.77(2) . 3_666 ?
P1 Ba1 Ba1 135.968(19) . 3_666 ?
P1 Ba1 Ba1 50.459(19) 4_566 3_666 ?
P2 Ba1 Ba1 96.17(2) 3_665 3_666 ?
P1 Ba1 Ba1 49.709(18) 2_655 3_666 ?
P2 Ba1 Ba1 76.43(2) 4_566 3_666 ?
Ga1 Ba1 Ba1 129.662(12) 3_565 3_666 ?
Ga2 Ba1 Ba1 131.027(14) 4_565 3_666 ?
Ga2 Ba1 Ba1 71.635(10) 2 3_666 ?
Ga1 Ba1 Ba1 73.137(11) . 3_666 ?
Ga2 Ba1 Ba1 86.389(10) 2_655 3_666 ?
P2 Ga1 P2 109.47(4) 3_665 2_655 ?
P2 Ga1 P1 112.24(4) 3_665 3_565 ?
P2 Ga1 P1 101.12(4) 2_655 3_565 ?
P2 Ga1 Ga2 122.12(3) 3_665 2 ?
P2 Ga1 Ga2 96.64(3) 2_655 2 ?
P1 Ga1 Ga2 111.87(3) 3_565 2 ?
P2 Ga1 Ba1 101.88(3) 3_665 3_565 ?
P2 Ga1 Ba1 148.29(3) 2_655 3_565 ?
P1 Ga1 Ba1 61.39(3) 3_565 3_565 ?
Ga2 Ga1 Ba1 69.666(16) 2 3_565 ?
P2 Ga1 Ba1 58.12(3) 3_665 . ?
P2 Ga1 Ba1 94.24(3) 2_655 . ?
P1 Ga1 Ba1 164.19(3) 3_565 . ?
Ga2 Ga1 Ba1 69.565(17) 2 . ?
Ba1 Ga1 Ba1 106.483(15) 3_565 . ?
P1 Ga2 P1 95.53(4) . 3 ?
P1 Ga2 P2 112.76(4) . 2_645 ?
P1 Ga2 P2 101.43(4) 3 2_645 ?
P1 Ga2 Ga1 105.93(3) . 2_545 ?
P1 Ga2 Ga1 114.57(3) 3 2_545 ?
P2 Ga2 Ga1 123.28(3) 2_645 2_545 ?
P1 Ga2 Ba1 102.34(3) . 4_566 ?
P1 Ga2 Ba1 160.13(3) 3 4_566 ?
P2 Ga2 Ba1 63.68(3) 2_645 4_566 ?
Ga1 Ga2 Ba1 68.828(16) 2_545 4_566 ?
P1 Ga2 Ba1 146.69(3) . 2_545 ?
P1 Ga2 Ba1 58.38(3) 3 2_545 ?
P2 Ga2 Ba1 93.89(3) 2_645 2_545 ?
Ga1 Ga2 Ba1 72.256(16) 2_545 2_545 ?
Ba1 Ga2 Ba1 107.419(15) 4_566 2_545 ?
P1 Ga2 Ba1 57.81(3) . 2_645 ?
P1 Ga2 Ba1 109.66(3) 3 2_645 ?
P2 Ga2 Ba1 55.15(2) 2_645 2_645 ?
Ga1 Ga2 Ba1 134.276(17) 2_545 2_645 ?
Ba1 Ga2 Ba1 73.694(13) 4_566 2_645 ?
Ba1 Ga2 Ba1 145.917(15) 2_545 2_645 ?
Ga2 P1 Ga2 84.47(4) . 3 ?
Ga2 P1 Ga1 95.82(4) . 3_565 ?
Ga2 P1 Ga1 76.03(3) 3 3_565 ?
Ga2 P1 Ba1 109.04(3) . . ?
Ga2 P1 Ba1 149.78(4) 3 . ?
Ga1 P1 Ba1 75.78(3) 3_565 . ?
Ga2 P1 Ba1 154.16(4) . 4_565 ?
Ga2 P1 Ba1 82.07(3) 3 4_565 ?
Ga1 P1 Ba1 102.16(3) 3_565 4_565 ?
Ba1 P1 Ba1 93.41(3) . 4_565 ?
Ga2 P1 Ba1 83.85(3) . 2_645 ?
Ga2 P1 Ba1 108.94(3) 3 2_645 ?
Ga1 P1 Ba1 174.93(4) 3_565 2_645 ?
Ba1 P1 Ba1 99.52(3) . 2_645 ?
Ba1 P1 Ba1 79.83(2) 4_565 2_645 ?
Ga1 P2 Ga1 102.65(4) 3_665 2_645 ?
Ga1 P2 Ga2 95.44(4) 3_665 2_655 ?
Ga1 P2 Ga2 76.27(3) 2_645 2_655 ?
Ga1 P2 Ba1 169.54(4) 3_665 . ?
Ga1 P2 Ba1 87.72(3) 2_645 . ?
Ga2 P2 Ba1 85.62(3) 2_655 . ?
Ga1 P2 Ba1 83.51(3) 3_665 3_665 ?
Ga1 P2 Ba1 150.46(4) 2_645 3_665 ?
Ga2 P2 Ba1 74.38(3) 2_655 3_665 ?
Ba1 P2 Ba1 86.77(3) . 3_665 ?
Ga1 P2 Ba1 85.12(3) 3_665 4_565 ?
Ga1 P2 Ba1 112.37(4) 2_645 4_565 ?
Ga2 P2 Ba1 171.04(4) 2_655 4_565 ?
Ba1 P2 Ba1 92.23(3) . 4_565 ?
Ba1 P2 Ba1 96.83(3) 3_665 4_565 ?

loop_
_geom_bond_atom_site_label_1
_geom_bond_atom_site_label_2
_geom_bond_distance
_geom_bond_site_symmetry_2
_geom_bond_publ_flag
Ba1 P2 3.1909(11) . ?
Ba1 P1 3.1913(10) . ?
Ba1 P1 3.2639(10) 4_566 ?
Ba1 P2 3.2978(11) 3_665 ?
Ba1 P1 3.2998(10) 2_655 ?
Ba1 P2 3.3271(11) 4_566 ?
Ba1 Ga1 3.5238(6) 3_565 ?
Ba1 Ga2 3.5434(7) 4_565 ?
Ba1 Ga2 3.7964(7) 2 ?
Ba1 Ga1 3.8586(7) . ?
Ba1 Ga2 3.8768(8) 2_655 ?
Ga1 P2 2.4106(11) 3_665 ?
Ga1 P2 2.4397(11) 2_655 ?
Ga1 P1 2.4710(11) 3_565 ?
Ga1 Ga2 2.5042(6) 2 ?
Ga1 Ba1 3.5238(6) 3_565 ?
Ga2 P1 2.4187(11) . ?
Ga2 P1 2.4409(10) 3 ?
Ga2 P2 2.4589(11) 2_645 ?
Ga2 Ga1 2.5042(6) 2_545 ?
Ga2 Ba1 3.5434(7) 4_566 ?
Ga2 Ba1 3.7963(7) 2_545 ?
Ga2 Ba1 3.8768(8) 2_645 ?
P1 Ga2 2.4409(10) 3 ?
P1 Ga1 2.4709(11) 3_565 ?
P1 Ba1 3.2639(10) 4_565 ?
P1 Ba1 3.2998(10) 2_645 ?
P2 Ga1 2.4106(11) 3_665 ?
P2 Ga1 2.4397(11) 2_645 ?
P2 Ga2 2.4589(11) 2_655 ?
P2 Ba1 3.2978(11) 3_665 ?
P2 Ba1 3.3271(10) 4_565 ?
